data_1551474
loop_
_publ_author_name
'Li, Chengming'
'Zhu, Lei'
'Liang, Wenbo'
'Su, Rongchuan'
'Yin, Jiangliang'
'Hu, Yanmei'
'Lan, Yu'
'Wu, Di'
'You, Jingsong'

_publ_section_title
;
 Unusual [4+2] Fusion Strategy to Forge meso-N/O-Heteroarene-Fused
 (Quinoidal) Porphyrins with Intense Near-Infrared Q-Bands
;
_journal_name_full 'Chemical Science'
_journal_paper_doi 10.1039/C9SC01596E
_journal_year 2019
_chemical_formula_moiety 'C65 H37 Cl4 N5 O2 Zn'
_chemical_formula_sum 'C65 H37 Cl4 N5 O2 Zn'
_chemical_formula_weight 1127.16
_space_group_crystal_system monoclinic
_space_group_IT_number 14
_space_group_name_Hall '-P 2ybc'
_space_group_name_H-M_alt 'P 1 21/c 1'
_symmetry_space_group_name_Hall '-P 2ybc'
_symmetry_space_group_name_H-M 'P 1 21/c 1'
_atom_sites_solution_hydrogens geom
_atom_sites_solution_primary iterative
_audit_creation_date 2018-04-02
_audit_creation_method
;
Olex2 1.2
(compiled 2017.08.10 svn.r3458 for OlexSys, GUI svn.r5381)
;
_audit_update_record
;
2018-06-29 deposited with the CCDC.    2019-06-17 downloaded from the CCDC.
;
_cell_angle_alpha 90
_cell_angle_beta 109.813(9)
_cell_angle_gamma 90
_cell_formula_units_Z 4
_cell_length_a 13.4669(11)
_cell_length_b 28.4544(20)
_cell_length_c 17.1786(14)
_cell_measurement_reflns_used 6699
_cell_measurement_temperature 293(2)
_cell_measurement_theta_max 28.4280
_cell_measurement_theta_min 3.3790
_cell_volume 6193.0(9)
_computing_cell_refinement
;
CrysAlisPro, Agilent Technologies,
Version 1.171.37.35 (release 13-08-2014 CrysAlis171 .NET)
(compiled Aug 13 2014,18:06:01)
;
_computing_data_collection
;
CrysAlisPro, Agilent Technologies,
Version 1.171.37.35 (release 13-08-2014 CrysAlis171 .NET)
(compiled Aug 13 2014,18:06:01)
;
_computing_data_reduction
;
CrysAlisPro, Agilent Technologies,
Version 1.171.37.35 (release 13-08-2014 CrysAlis171 .NET)
(compiled Aug 13 2014,18:06:01)
;
_computing_molecular_graphics 'Olex2 (Dolomanov et al., 2009)'
_computing_publication_material 'Olex2 (Dolomanov et al., 2009)'
_computing_structure_refinement 'ShelXL (Sheldrick, 2015)'
_computing_structure_solution
;
Superflip (Palatinus & Chapuis, 2007;Palatinus & van der Lee, 2008;
Palatinus et al., 2012)
;
_diffrn_ambient_temperature 293.15
_diffrn_detector 'CCD plate'
_diffrn_detector_area_resol_mean 16.0874
_diffrn_detector_type Eos
_diffrn_measured_fraction_theta_full 0.998
_diffrn_measured_fraction_theta_max 0.998
_diffrn_measurement_details
;
#__ type_ start__ end____ width___ exp.time_
  1 omega  -84.00  -35.70   0.7000   75.0000
omega____ theta____ kappa____ phi______ frames
    -      -14.9669 -178.0000   60.0000 69

#__ type_ start__ end____ width___ exp.time_
  2 omega  -69.00   27.60   0.7000   75.0000
omega____ theta____ kappa____ phi______ frames
    -      -14.9669    0.0000  -30.0000 138

#__ type_ start__ end____ width___ exp.time_
  3 omega  -24.00   49.50   0.7000   75.0000
omega____ theta____ kappa____ phi______ frames
    -      -14.9669   57.0000  -30.0000 105
;
_diffrn_measurement_device 'four-circle diffractometer'
_diffrn_measurement_device_type 'Xcalibur, Eos'
_diffrn_measurement_method '\w scans'
_diffrn_orient_matrix_UB_11 0.0203874000
_diffrn_orient_matrix_UB_12 -0.0073479000
_diffrn_orient_matrix_UB_13 0.0419526000
_diffrn_orient_matrix_UB_21 -0.0373694000
_diffrn_orient_matrix_UB_22 0.0144190000
_diffrn_orient_matrix_UB_23 0.0092983000
_diffrn_orient_matrix_UB_31 -0.0363302000
_diffrn_orient_matrix_UB_32 -0.0189711000
_diffrn_orient_matrix_UB_33 -0.0090345000
_diffrn_radiation_monochromator graphite
_diffrn_radiation_probe x-ray
_diffrn_radiation_type MoK\a
_diffrn_radiation_wavelength 0.71073
_diffrn_reflns_av_R_equivalents 0.0356
_diffrn_reflns_av_unetI/netI 0.0484
_diffrn_reflns_Laue_measured_fraction_full 0.998
_diffrn_reflns_Laue_measured_fraction_max 0.998
_diffrn_reflns_limit_h_max 16
_diffrn_reflns_limit_h_min -16
_diffrn_reflns_limit_k_max 20
_diffrn_reflns_limit_k_min -35
_diffrn_reflns_limit_l_max 20
_diffrn_reflns_limit_l_min -21
_diffrn_reflns_number 29117
_diffrn_reflns_point_group_measured_fraction_full 0.998
_diffrn_reflns_point_group_measured_fraction_max 0.998
_diffrn_reflns_theta_full 25.242
_diffrn_reflns_theta_max 26.372
_diffrn_reflns_theta_min 2.899
_diffrn_source 'Enhance (Mo) X-ray Source'
_exptl_absorpt_coefficient_mu 0.614
_exptl_absorpt_correction_T_max 1.00000
_exptl_absorpt_correction_T_min 0.86929
_exptl_absorpt_correction_type multi-scan
_exptl_absorpt_process_details
;
CrysAlisPro, Agilent Technologies,
Version 1.171.37.35 (release 13-08-2014 CrysAlis171 .NET)
(compiled Aug 13 2014,18:06:01)
Empirical absorption correction using spherical harmonics,
 implemented in SCALE3 ABSPACK scaling algorithm.
;
_exptl_crystal_density_diffrn 1.209
_exptl_crystal_density_method 'not measured'
_exptl_crystal_description block
_exptl_crystal_F_000 2304
_exptl_crystal_size_max 0.4
_exptl_crystal_size_mid 0.35
_exptl_crystal_size_min 0.3
_refine_diff_density_max 0.519
_refine_diff_density_min -0.368
_refine_diff_density_rms 0.049
_refine_ls_extinction_method none
_refine_ls_goodness_of_fit_ref 1.052
_refine_ls_hydrogen_treatment constr
_refine_ls_matrix_type full
_refine_ls_number_parameters 694
_refine_ls_number_reflns 12644
_refine_ls_number_restraints 0
_refine_ls_restrained_S_all 1.052
_refine_ls_R_factor_all 0.0712
_refine_ls_R_factor_gt 0.0487
_refine_ls_shift/su_max 0.002
_refine_ls_shift/su_mean 0.000
_refine_ls_structure_factor_coef Fsqd
_refine_ls_weighting_details 'w=1/[\s^2^(Fo^2^)+(0.0623P)^2^] where P=(Fo^2^+2Fc^2^)/3'
_refine_ls_weighting_scheme calc
_refine_ls_wR_factor_gt 0.1224
_refine_ls_wR_factor_ref 0.1345
_reflns_Friedel_coverage 0.000
_reflns_number_gt 8776
_reflns_number_total 12644
_reflns_threshold_expression 'I > 2\s(I)'
_cod_data_source_file c9sc01596e2.cif
_cod_data_source_block 180329_s4_lcm
_cod_database_code 1551474
_shelx_shelxl_version_number 2014/7
_chemical_oxdiff_formula c12h12n2o3zn1
_shelx_space_group_comment
;
The symmetry employed for this shelxl refinement is uniquely defined
by the following loop, which should always be used as a source of
symmetry information in preference to the above space-group names.
They are only intended as comments.
;
_shelx_estimated_absorpt_t_max 0.837
_shelx_estimated_absorpt_t_min 0.791
_reflns_odcompleteness_completeness 99.80
_reflns_odcompleteness_iscentric 1
_reflns_odcompleteness_theta 26.32
_olex2_refinement_description
;
1. Fixed Uiso
 At 1.2 times of:
  All C(H) groups
2.a Aromatic/amide H refined with riding coordinates:
 C3(H3), C4(H4), C10(H10), C15(H15), C22(H22), C23(H23), C26(H26), C27(H27),
 C28(H28), C29(H29), C30(H30), C32(H32), C33(H33), C35(H35), C36(H36), C38(H38),
  C39(H39), C41(H41), C42(H42), C44(H44), C45(H45), C46(H46), C47(H47),
 C48(H48), C50(H50), C51(H51), C53(H53), C54(H54), C56(H56), C57(H57), C59(H59),
  C60(H60), C61(H61), C62(H62), C63(H63), C64(H64), C65(H65)
;
_olex2_submission_special_instructions 'No special instructions were received'

loop_
_space_group_symop_operation_xyz
'x, y, z'
'-x, y+1/2, -z+1/2'
'-x, -y, -z'
'x, -y-1/2, z-1/2'

loop_
_atom_site_label
_atom_site_type_symbol
_atom_site_fract_x
_atom_site_fract_y
_atom_site_fract_z
_atom_site_U_iso_or_equiv
_atom_site_adp_type
_atom_site_occupancy
_atom_site_site_symmetry_order
_atom_site_calc_flag
_atom_site_refinement_flags_posn
Zn1 Zn 0.36608(2) 0.73932(2) 0.12385(2) 0.04111(10) Uani 1 1 d .
Cl1 Cl 1.19772(6) 0.59421(4) 0.31213(8) 0.1150(4) Uani 1 1 d .
Cl2 Cl 0.72330(9) 0.38754(3) 0.19383(9) 0.1278(5) Uani 1 1 d .
Cl3 Cl -0.43511(7) 0.59410(4) -0.09343(6) 0.1053(3) Uani 1 1 d .
Cl4 Cl -0.44553(7) 0.89966(3) -0.14482(6) 0.0919(3) Uani 1 1 d .
O1 O 0.71396(11) 0.67590(6) 0.18964(11) 0.0487(4) Uani 1 1 d .
O2 O 0.01668(12) 0.80045(6) 0.00751(12) 0.0542(5) Uani 1 1 d .
N1 N 0.51392(14) 0.76755(6) 0.13846(12) 0.0415(4) Uani 1 1 d .
N2 N 0.42454(14) 0.67288(7) 0.11773(12) 0.0430(5) Uani 1 1 d .
N3 N 0.22024(14) 0.70941(7) 0.06677(12) 0.0449(5) Uani 1 1 d .
N4 N 0.30250(14) 0.80531(7) 0.08595(12) 0.0447(5) Uani 1 1 d .
N72 N 0.37812(16) 0.73989(7) 0.25092(13) 0.0473(5) Uani 1 1 d .
C1 C 0.46671(18) 0.85202(8) 0.12052(15) 0.0461(6) Uani 1 1 d .
C2 C 0.53982(18) 0.81463(8) 0.14136(16) 0.0464(6) Uani 1 1 d .
C3 C 0.65268(19) 0.81903(9) 0.16806(18) 0.0578(7) Uani 1 1 d .
H3 H 0.6905 0.8470 0.1754 0.069 Uiso 1 1 calc R
C4 C 0.69373(19) 0.77559(10) 0.18049(17) 0.0554(7) Uani 1 1 d .
H4 H 0.7651 0.7679 0.1977 0.066 Uiso 1 1 calc R
C5 C 0.60737(18) 0.74311(8) 0.16233(15) 0.0435(6) Uani 1 1 d .
C6 C 0.61233(17) 0.69409(8) 0.16422(15) 0.0419(5) Uani 1 1 d .
C7 C 0.73234(18) 0.62832(9) 0.19160(16) 0.0479(6) Uani 1 1 d .
C8 C 0.65409(18) 0.59605(9) 0.16904(16) 0.0479(6) Uani 1 1 d .
C9 C 0.54685(17) 0.61307(8) 0.14166(15) 0.0441(6) Uani 1 1 d .
C10 C 0.44942(17) 0.59277(8) 0.11599(16) 0.0474(6) Uani 1 1 d .
H10 H 0.4351 0.5608 0.1090 0.057 Uiso 1 1 calc R
C11 C 0.37333(17) 0.62971(8) 0.10170(15) 0.0422(5) Uani 1 1 d .
C12 C 0.52976(17) 0.66246(8) 0.14208(14) 0.0424(5) Uani 1 1 d .
C13 C 0.26252(17) 0.62480(8) 0.07448(16) 0.0453(6) Uani 1 1 d .
C14 C 0.19079(17) 0.66221(8) 0.05789(15) 0.0440(6) Uani 1 1 d .
C15 C 0.07761(18) 0.65894(8) 0.02843(16) 0.0490(6) Uani 1 1 d .
H15 H 0.0381 0.6314 0.0189 0.059 Uiso 1 1 calc R
C16 C 0.03881(17) 0.70341(8) 0.01708(16) 0.0455(6) Uani 1 1 d .
C17 C -0.06460(18) 0.72444(9) -0.01166(16) 0.0485(6) Uani 1 1 d .
C18 C -0.07140(18) 0.77183(9) -0.01594(17) 0.0497(6) Uani 1 1 d .
C19 C 0.11776(17) 0.78239(8) 0.03684(16) 0.0471(6) Uani 1 1 d .
C20 C 0.12904(17) 0.73397(8) 0.04151(15) 0.0433(6) Uani 1 1 d .
C21 C 0.19804(18) 0.81648(8) 0.05577(15) 0.0455(6) Uani 1 1 d .
C22 C 0.1841(2) 0.86631(9) 0.04472(18) 0.0597(7) Uani 1 1 d .
H22 H 0.1203 0.8824 0.0258 0.072 Uiso 1 1 calc R
C23 C 0.2819(2) 0.88523(9) 0.06727(18) 0.0590(7) Uani 1 1 d .
H23 H 0.2980 0.9169 0.0660 0.071 Uiso 1 1 calc R
C24 C 0.35654(18) 0.84734(8) 0.09355(16) 0.0461(6) Uani 1 1 d .
C25 C 0.5101(2) 0.90095(9) 0.12691(18) 0.0535(6) Uani 1 1 d .
C26 C 0.5020(2) 0.93107(10) 0.1877(2) 0.0706(8) Uani 1 1 d .
H26 H 0.4696 0.9210 0.2248 0.085 Uiso 1 1 calc R
C27 C 0.5421(3) 0.97621(12) 0.1934(3) 0.0983(12) Uani 1 1 d .
H27 H 0.5368 0.9960 0.2348 0.118 Uiso 1 1 calc R
C28 C 0.5881(3) 0.99203(13) 0.1409(3) 0.1013(14) Uani 1 1 d .
H28 H 0.6146 1.0225 0.1456 0.122 Uiso 1 1 calc R
C29 C 0.5958(3) 0.96250(13) 0.0795(3) 0.1083(14) Uani 1 1 d .
H29 H 0.6272 0.9732 0.0423 0.130 Uiso 1 1 calc R
C30 C 0.5569(3) 0.91707(11) 0.0730(2) 0.0840(10) Uani 1 1 d .
H30 H 0.5627 0.8974 0.0315 0.101 Uiso 1 1 calc R
C31 C 0.84808(18) 0.61979(9) 0.22069(17) 0.0506(6) Uani 1 1 d .
C32 C 0.9131(2) 0.64237(12) 0.28969(19) 0.0730(9) Uani 1 1 d .
H32 H 0.8842 0.6631 0.3180 0.088 Uiso 1 1 calc R
C33 C 1.0209(2) 0.63476(12) 0.3179(2) 0.0814(10) Uani 1 1 d .
H33 H 1.0643 0.6498 0.3652 0.098 Uiso 1 1 calc R
C34 C 1.0625(2) 0.60467(11) 0.2750(2) 0.0689(8) Uani 1 1 d .
C35 C 0.9998(2) 0.58313(11) 0.2045(2) 0.0807(10) Uani 1 1 d .
H35 H 1.0295 0.5635 0.1750 0.097 Uiso 1 1 calc R
C36 C 0.8919(2) 0.59059(11) 0.1771(2) 0.0718(9) Uani 1 1 d .
H36 H 0.8489 0.5759 0.1293 0.086 Uiso 1 1 calc R
C37 C 0.67346(17) 0.54445(9) 0.17473(17) 0.0496(6) Uani 1 1 d .
C38 C 0.7227(2) 0.52309(11) 0.2510(2) 0.0720(8) Uani 1 1 d .
H38 H 0.7459 0.5414 0.2987 0.086 Uiso 1 1 calc R
C39 C 0.7376(3) 0.47462(12) 0.2568(3) 0.0877(10) Uani 1 1 d .
H39 H 0.7707 0.4605 0.3078 0.105 Uiso 1 1 calc R
C40 C 0.7030(2) 0.44829(11) 0.1866(3) 0.0749(10) Uani 1 1 d .
C41 C 0.6550(2) 0.46821(10) 0.1111(2) 0.0739(9) Uani 1 1 d .
H41 H 0.6333 0.4495 0.0639 0.089 Uiso 1 1 calc R
C42 C 0.6388(2) 0.51603(10) 0.1048(2) 0.0616(7) Uani 1 1 d .
H42 H 0.6043 0.5294 0.0533 0.074 Uiso 1 1 calc R
C43 C 0.21935(17) 0.57585(9) 0.05939(18) 0.0499(6) Uani 1 1 d .
C44 C 0.2395(2) 0.54383(10) 0.1236(2) 0.0706(8) Uani 1 1 d .
H44 H 0.2786 0.5529 0.1773 0.085 Uiso 1 1 calc R
C45 C 0.2013(3) 0.49803(12) 0.1082(3) 0.0967(12) Uani 1 1 d .
H45 H 0.2150 0.4767 0.1516 0.116 Uiso 1 1 calc R
C46 C 0.1433(3) 0.48406(13) 0.0289(3) 0.0974(14) Uani 1 1 d .
H46 H 0.1187 0.4533 0.0187 0.117 Uiso 1 1 calc R
C47 C 0.1224(2) 0.51552(12) -0.0341(3) 0.0887(11) Uani 1 1 d .
H47 H 0.0825 0.5063 -0.0875 0.106 Uiso 1 1 calc R
C48 C 0.1599(2) 0.56133(10) -0.0198(2) 0.0671(8) Uani 1 1 d .
H48 H 0.1449 0.5824 -0.0636 0.080 Uiso 1 1 calc R
C49 C -0.15804(17) 0.69288(9) -0.03247(16) 0.0462(6) Uani 1 1 d .
C50 C -0.2251(2) 0.69336(11) 0.01284(18) 0.0630(7) Uani 1 1 d .
H50 H -0.2128 0.7140 0.0571 0.076 Uiso 1 1 calc R
C51 C -0.3106(2) 0.66332(13) -0.0070(2) 0.0761(9) Uani 1 1 d .
H51 H -0.3565 0.6642 0.0230 0.091 Uiso 1 1 calc R
C52 C -0.3276(2) 0.63242(10) -0.07087(19) 0.0636(8) Uani 1 1 d .
C53 C -0.2637(2) 0.63129(10) -0.1171(2) 0.0655(8) Uani 1 1 d .
H53 H -0.2771 0.6105 -0.1613 0.079 Uiso 1 1 calc R
C54 C -0.1786(2) 0.66141(10) -0.09774(19) 0.0609(7) Uani 1 1 d .
H54 H -0.1342 0.6606 -0.1290 0.073 Uiso 1 1 calc R
C55 C -0.16727(18) 0.80199(9) -0.04539(16) 0.0478(6) Uani 1 1 d .
C56 C -0.1648(2) 0.84695(11) -0.0141(2) 0.0745(9) Uani 1 1 d .
H56 H -0.1042 0.8573 0.0273 0.089 Uiso 1 1 calc R
C57 C -0.2509(2) 0.87704(11) -0.0432(2) 0.0823(10) Uani 1 1 d .
H57 H -0.2484 0.9072 -0.0216 0.099 Uiso 1 1 calc R
C58 C -0.3396(2) 0.86133(11) -0.10446(19) 0.0618(8) Uani 1 1 d .
C59 C -0.3444(2) 0.81678(10) -0.13669(17) 0.0599(7) Uani 1 1 d .
H59 H -0.4052 0.8066 -0.1780 0.072 Uiso 1 1 calc R
C60 C -0.25800(19) 0.78736(10) -0.10699(17) 0.0546(7) Uani 1 1 d .
H60 H -0.2610 0.7573 -0.1288 0.065 Uiso 1 1 calc R
C61 C 0.4136(2) 0.77746(11) 0.29821(19) 0.0708(8) Uani 1 1 d .
H61 H 0.4273 0.8046 0.2734 0.085 Uiso 1 1 calc R
C62 C 0.4309(3) 0.77829(14) 0.3808(2) 0.0961(12) Uani 1 1 d .
H62 H 0.4564 0.8053 0.4116 0.115 Uiso 1 1 calc R
C63 C 0.4102(4) 0.73868(17) 0.4179(2) 0.1155(15) Uani 1 1 d .
H63 H 0.4214 0.7384 0.4744 0.139 Uiso 1 1 calc R
C64 C 0.3733(3) 0.69997(15) 0.3712(2) 0.1068(13) Uani 1 1 d .
H64 H 0.3583 0.6727 0.3950 0.128 Uiso 1 1 calc R
C65 C 0.3583(3) 0.70168(11) 0.2877(2) 0.0754(9) Uani 1 1 d .
H65 H 0.3332 0.6750 0.2559 0.090 Uiso 1 1 calc R

loop_
_atom_site_aniso_label
_atom_site_aniso_U_11
_atom_site_aniso_U_22
_atom_site_aniso_U_33
_atom_site_aniso_U_23
_atom_site_aniso_U_13
_atom_site_aniso_U_12
Zn1 0.03778(15) 0.03956(17) 0.04369(18) -0.00084(12) 0.01082(12) 0.00244(12)
Cl1 0.0412(4) 0.1378(9) 0.1492(10) -0.0348(7) 0.0102(5) 0.0155(5)
Cl2 0.1154(8) 0.0474(5) 0.2177(14) 0.0202(6) 0.0529(9) 0.0133(5)
Cl3 0.0763(5) 0.1262(8) 0.1035(8) 0.0046(6) 0.0174(5) -0.0523(5)
Cl4 0.0795(5) 0.0957(7) 0.0955(7) 0.0222(5) 0.0229(5) 0.0505(5)
O1 0.0345(8) 0.0478(10) 0.0601(11) -0.0046(8) 0.0113(8) 0.0039(7)
O2 0.0370(8) 0.0454(10) 0.0724(13) 0.0021(9) 0.0084(8) 0.0066(8)
N1 0.0379(10) 0.0416(11) 0.0433(11) -0.0032(9) 0.0117(9) 0.0018(9)
N2 0.0353(10) 0.0418(11) 0.0482(12) -0.0056(9) 0.0096(9) 0.0010(9)
N3 0.0395(10) 0.0381(11) 0.0522(12) -0.0009(9) 0.0092(9) 0.0047(9)
N4 0.0383(10) 0.0397(11) 0.0512(12) 0.0003(9) 0.0089(9) 0.0020(9)
N72 0.0516(11) 0.0463(12) 0.0430(12) -0.0010(10) 0.0146(10) -0.0006(10)
C1 0.0483(13) 0.0381(13) 0.0485(15) -0.0018(11) 0.0120(11) -0.0019(11)
C2 0.0427(13) 0.0413(14) 0.0523(15) -0.0071(11) 0.0123(11) -0.0030(11)
C3 0.0478(14) 0.0447(15) 0.076(2) -0.0040(14) 0.0145(14) -0.0055(12)
C4 0.0381(12) 0.0577(17) 0.0667(18) -0.0060(14) 0.0130(12) -0.0017(12)
C5 0.0398(12) 0.0446(14) 0.0451(14) -0.0039(11) 0.0130(11) 0.0014(11)
C6 0.0352(11) 0.0462(14) 0.0436(14) -0.0004(11) 0.0125(10) 0.0050(11)
C7 0.0417(13) 0.0480(15) 0.0540(16) -0.0038(12) 0.0164(12) 0.0081(12)
C8 0.0396(12) 0.0470(15) 0.0554(16) -0.0014(12) 0.0137(11) 0.0092(11)
C9 0.0398(12) 0.0460(14) 0.0453(14) -0.0025(11) 0.0126(11) 0.0021(11)
C10 0.0420(12) 0.0397(13) 0.0585(16) -0.0016(12) 0.0143(12) 0.0036(11)
C11 0.0395(12) 0.0397(13) 0.0453(14) -0.0049(11) 0.0115(11) 0.0031(11)
C12 0.0379(12) 0.0442(14) 0.0435(14) -0.0042(11) 0.0117(10) 0.0056(11)
C13 0.0358(11) 0.0410(13) 0.0571(16) -0.0038(11) 0.0131(11) 0.0020(11)
C14 0.0372(12) 0.0385(13) 0.0539(15) -0.0008(11) 0.0122(11) 0.0023(10)
C15 0.0415(12) 0.0373(13) 0.0667(17) -0.0017(12) 0.0164(12) -0.0016(11)
C16 0.0376(12) 0.0394(13) 0.0583(16) 0.0018(11) 0.0149(11) 0.0050(10)
C17 0.0357(12) 0.0518(15) 0.0547(16) 0.0043(12) 0.0111(11) 0.0052(11)
C18 0.0367(12) 0.0520(15) 0.0589(17) 0.0007(13) 0.0143(12) 0.0021(12)
C19 0.0361(11) 0.0435(14) 0.0563(16) 0.0040(12) 0.0085(11) 0.0071(11)
C20 0.0356(11) 0.0436(14) 0.0486(15) -0.0021(11) 0.0116(11) 0.0026(11)
C21 0.0422(12) 0.0370(13) 0.0508(15) -0.0010(11) 0.0071(11) 0.0030(11)
C22 0.0452(14) 0.0403(15) 0.080(2) 0.0010(13) 0.0040(13) 0.0055(12)
C23 0.0510(14) 0.0389(14) 0.076(2) 0.0047(13) 0.0063(14) 0.0020(12)
C24 0.0469(13) 0.0347(13) 0.0514(15) 0.0011(11) 0.0096(11) -0.0005(11)
C25 0.0465(13) 0.0407(14) 0.0686(18) 0.0006(13) 0.0134(13) -0.0020(12)
C26 0.0704(18) 0.0542(18) 0.084(2) -0.0151(16) 0.0212(17) -0.0103(15)
C27 0.084(2) 0.058(2) 0.140(4) -0.032(2) 0.022(2) -0.0083(19)
C28 0.071(2) 0.049(2) 0.173(4) -0.005(2) 0.028(3) -0.0147(18)
C29 0.107(3) 0.067(2) 0.167(5) 0.029(3) 0.068(3) -0.008(2)
C30 0.099(2) 0.059(2) 0.105(3) -0.0010(19) 0.049(2) -0.0110(19)
C31 0.0410(12) 0.0501(15) 0.0592(16) -0.0010(13) 0.0151(12) 0.0066(12)
C32 0.0468(15) 0.097(2) 0.068(2) -0.0290(17) 0.0108(14) 0.0097(15)
C33 0.0485(16) 0.108(3) 0.073(2) -0.0303(19) 0.0017(15) 0.0051(17)
C34 0.0376(13) 0.075(2) 0.087(2) -0.0055(17) 0.0116(15) 0.0072(14)
C35 0.0482(15) 0.089(2) 0.107(3) -0.037(2) 0.0289(18) 0.0048(16)
C36 0.0438(14) 0.081(2) 0.084(2) -0.0329(17) 0.0138(15) 0.0011(15)
C37 0.0344(12) 0.0489(15) 0.0663(18) 0.0036(13) 0.0180(12) 0.0055(11)
C38 0.0703(19) 0.064(2) 0.074(2) 0.0055(16) 0.0139(17) 0.0140(16)
C39 0.082(2) 0.074(2) 0.101(3) 0.028(2) 0.022(2) 0.0217(19)
C40 0.0559(17) 0.0451(17) 0.126(3) 0.0090(19) 0.034(2) 0.0078(14)
C41 0.0604(17) 0.0519(18) 0.111(3) -0.0150(18) 0.0313(19) -0.0041(15)
C42 0.0512(15) 0.0506(16) 0.082(2) 0.0021(15) 0.0210(15) 0.0040(13)
C43 0.0338(11) 0.0390(14) 0.0767(19) -0.0057(13) 0.0187(12) 0.0021(11)
C44 0.076(2) 0.0477(17) 0.090(2) 0.0069(16) 0.0309(18) 0.0032(15)
C45 0.099(3) 0.052(2) 0.144(4) 0.020(2) 0.049(3) 0.001(2)
C46 0.070(2) 0.048(2) 0.175(5) -0.015(3) 0.042(3) -0.0099(18)
C47 0.066(2) 0.063(2) 0.125(3) -0.033(2) 0.017(2) -0.0080(18)
C48 0.0525(15) 0.0526(17) 0.089(2) -0.0135(16) 0.0150(16) -0.0007(13)
C49 0.0347(11) 0.0461(14) 0.0558(16) 0.0051(12) 0.0128(11) 0.0055(11)
C50 0.0544(15) 0.081(2) 0.0522(17) -0.0013(15) 0.0166(13) -0.0072(15)
C51 0.0551(16) 0.114(3) 0.063(2) 0.0087(19) 0.0248(15) -0.0186(17)
C52 0.0520(15) 0.0662(19) 0.0628(19) 0.0101(15) 0.0066(14) -0.0108(14)
C53 0.0600(16) 0.0589(18) 0.078(2) -0.0109(15) 0.0239(16) -0.0086(14)
C54 0.0519(15) 0.0567(17) 0.080(2) -0.0114(15) 0.0293(15) -0.0035(13)
C55 0.0404(12) 0.0475(15) 0.0530(15) 0.0059(12) 0.0127(12) 0.0075(11)
C56 0.0490(15) 0.066(2) 0.095(2) -0.0105(17) 0.0056(16) 0.0150(15)
C57 0.0655(19) 0.065(2) 0.107(3) -0.0138(19) 0.0170(19) 0.0224(16)
C58 0.0500(15) 0.068(2) 0.0670(19) 0.0141(15) 0.0195(14) 0.0237(14)
C59 0.0497(14) 0.070(2) 0.0562(17) 0.0065(14) 0.0128(13) 0.0117(14)
C60 0.0488(14) 0.0554(16) 0.0570(17) 0.0014(13) 0.0146(13) 0.0106(13)
C61 0.094(2) 0.0617(19) 0.0570(19) -0.0089(15) 0.0266(17) -0.0097(17)
C62 0.136(3) 0.090(3) 0.061(2) -0.025(2) 0.032(2) -0.027(2)
C63 0.172(4) 0.128(4) 0.050(2) -0.016(2) 0.043(3) -0.018(3)
C64 0.165(4) 0.099(3) 0.066(2) 0.010(2) 0.052(3) -0.032(3)
C65 0.104(2) 0.0620(19) 0.062(2) -0.0006(16) 0.0310(19) -0.0209(18)

loop_
_atom_type_symbol
_atom_type_description
_atom_type_scat_dispersion_real
_atom_type_scat_dispersion_imag
_atom_type_scat_source
C C 0.0033 0.0016 'International Tables Vol C Tables 4.2.6.8 and 6.1.1.4'
H H 0.0000 0.0000 'International Tables Vol C Tables 4.2.6.8 and 6.1.1.4'
Cl Cl 0.1484 0.1585 'International Tables Vol C Tables 4.2.6.8 and 6.1.1.4'
N N 0.0061 0.0033 'International Tables Vol C Tables 4.2.6.8 and 6.1.1.4'
O O 0.0106 0.0060 'International Tables Vol C Tables 4.2.6.8 and 6.1.1.4'
Zn Zn 0.2839 1.4301 'International Tables Vol C Tables 4.2.6.8 and 6.1.1.4'

loop_
_geom_angle_atom_site_label_1
_geom_angle_atom_site_label_2
_geom_angle_atom_site_label_3
_geom_angle
N1 Zn1 N72 97.81(8)
N2 Zn1 N1 89.65(7)
N2 Zn1 N4 159.52(8)
N2 Zn1 N72 99.26(8)
N3 Zn1 N1 159.40(8)
N3 Zn1 N2 85.17(7)
N3 Zn1 N4 89.95(7)
N3 Zn1 N72 102.70(8)
N4 Zn1 N1 87.98(7)
N4 Zn1 N72 101.21(8)
C7 O1 C6 121.68(18)
C19 O2 C18 122.01(19)
C2 N1 Zn1 126.75(15)
C5 N1 Zn1 125.64(15)
C5 N1 C2 106.61(18)
C11 N2 Zn1 130.34(14)
C12 N2 Zn1 123.83(15)
C12 N2 C11 105.20(18)
C14 N3 Zn1 129.84(15)
C20 N3 Zn1 123.78(15)
C20 N3 C14 105.62(18)
C21 N4 Zn1 126.43(16)
C21 N4 C24 106.07(19)
C24 N4 Zn1 127.23(15)
C61 N72 Zn1 121.19(19)
C61 N72 C65 117.1(3)
C65 N72 Zn1 121.52(19)
C2 C1 C25 117.4(2)
C24 C1 C2 125.5(2)
C24 C1 C25 117.0(2)
N1 C2 C1 125.2(2)
N1 C2 C3 108.9(2)
C1 C2 C3 125.9(2)
C4 C3 C2 107.7(2)
C3 C4 C5 107.4(2)
N1 C5 C4 109.4(2)
N1 C5 C6 123.0(2)
C6 C5 C4 127.6(2)
O1 C6 C5 114.47(19)
C12 C6 O1 117.4(2)
C12 C6 C5 128.1(2)
O1 C7 C31 109.2(2)
C8 C7 O1 123.1(2)
C8 C7 C31 127.7(2)
C7 C8 C9 117.5(2)
C7 C8 C37 123.3(2)
C9 C8 C37 119.1(2)
C10 C9 C8 135.3(2)
C10 C9 C12 106.28(19)
C12 C9 C8 118.4(2)
C9 C10 C11 107.4(2)
N2 C11 C10 109.70(19)
N2 C11 C13 123.4(2)
C13 C11 C10 126.9(2)
N2 C12 C6 126.7(2)
N2 C12 C9 111.4(2)
C6 C12 C9 121.9(2)
C11 C13 C43 117.0(2)
C14 C13 C11 124.8(2)
C14 C13 C43 118.1(2)
N3 C14 C13 124.0(2)
N3 C14 C15 109.23(19)
C13 C14 C15 126.8(2)
C16 C15 C14 107.5(2)
C15 C16 C17 135.8(2)
C15 C16 C20 106.0(2)
C20 C16 C17 118.2(2)
C16 C17 C49 118.2(2)
C18 C17 C16 118.2(2)
C18 C17 C49 123.6(2)
O2 C18 C55 108.6(2)
C17 C18 O2 122.4(2)
C17 C18 C55 128.9(2)
O2 C19 C20 117.8(2)
O2 C19 C21 114.4(2)
C20 C19 C21 127.7(2)
N3 C20 C16 111.6(2)
N3 C20 C19 127.1(2)
C19 C20 C16 121.3(2)
N4 C21 C19 122.8(2)
N4 C21 C22 110.7(2)
C19 C21 C22 126.5(2)
C23 C22 C21 106.5(2)
C22 C23 C24 107.5(2)
N4 C24 C1 125.2(2)
N4 C24 C23 109.2(2)
C1 C24 C23 125.5(2)
C26 C25 C1 120.1(3)
C30 C25 C1 121.4(3)
C30 C25 C26 118.5(3)
C27 C26 C25 119.9(3)
C28 C27 C26 121.7(4)
C27 C28 C29 118.9(3)
C28 C29 C30 120.5(4)
C25 C30 C29 120.5(3)
C32 C31 C7 120.2(2)
C32 C31 C36 119.1(2)
C36 C31 C7 120.6(2)
C31 C32 C33 121.1(3)
C34 C33 C32 118.8(3)
C33 C34 Cl1 118.6(2)
C35 C34 Cl1 120.3(2)
C35 C34 C33 121.1(2)
C34 C35 C36 119.7(3)
C31 C36 C35 120.1(3)
C38 C37 C8 120.6(3)
C42 C37 C8 121.1(2)
C42 C37 C38 118.2(3)
C37 C38 C39 120.7(3)
C40 C39 C38 119.0(3)
C39 C40 Cl2 118.9(3)
C39 C40 C41 121.6(3)
C41 C40 Cl2 119.4(3)
C40 C41 C42 119.9(3)
C41 C42 C37 120.5(3)
C44 C43 C13 120.9(3)
C44 C43 C48 118.5(3)
C48 C43 C13 120.5(3)
C43 C44 C45 120.2(3)
C46 C45 C44 120.5(4)
C47 C46 C45 119.5(3)
C46 C47 C48 120.8(4)
C43 C48 C47 120.5(3)
C50 C49 C17 121.4(2)
C50 C49 C54 118.2(2)
C54 C49 C17 120.3(2)
C49 C50 C51 120.4(3)
C52 C51 C50 119.8(3)
C51 C52 Cl3 118.7(2)
C53 C52 Cl3 119.9(2)
C53 C52 C51 121.4(3)
C52 C53 C54 119.0(3)
C53 C54 C49 121.3(3)
C56 C55 C18 119.8(2)
C60 C55 C18 121.8(2)
C60 C55 C56 118.3(2)
C55 C56 C57 121.5(3)
C58 C57 C56 118.6(3)
C57 C58 Cl4 118.9(2)
C57 C58 C59 121.3(2)
C59 C58 Cl4 119.7(2)
C58 C59 C60 119.3(3)
C55 C60 C59 121.0(3)
N72 C61 C62 123.4(3)
C61 C62 C63 118.8(3)
C64 C63 C62 119.0(4)
C63 C64 C65 118.8(3)
N72 C65 C64 122.7(3)

loop_
_geom_bond_atom_site_label_1
_geom_bond_atom_site_label_2
_geom_bond_distance
Zn1 N1 2.0817(18)
Zn1 N2 2.0643(18)
Zn1 N3 2.0585(19)
Zn1 N4 2.0748(19)
Zn1 N72 2.134(2)
Cl1 C34 1.739(3)
Cl2 C40 1.748(3)
Cl3 C52 1.748(3)
Cl4 C58 1.742(3)
O1 C6 1.388(2)
O1 C7 1.375(3)
O2 C18 1.381(3)
O2 C19 1.381(3)
N1 C2 1.381(3)
N1 C5 1.373(3)
N2 C11 1.390(3)
N2 C12 1.367(3)
N3 C14 1.394(3)
N3 C20 1.350(3)
N4 C21 1.362(3)
N4 C24 1.383(3)
N72 C61 1.330(3)
N72 C65 1.330(3)
C1 C2 1.411(3)
C1 C24 1.403(3)
C1 C25 1.500(3)
C2 C3 1.437(3)
C3 C4 1.341(4)
C4 C5 1.435(3)
C5 C6 1.396(3)
C6 C12 1.380(3)
C7 C8 1.352(3)
C7 C31 1.487(3)
C8 C9 1.443(3)
C8 C37 1.488(3)
C9 C10 1.363(3)
C9 C12 1.424(3)
C10 C11 1.430(3)
C11 C13 1.411(3)
C13 C14 1.400(3)
C13 C43 1.498(3)
C14 C15 1.437(3)
C15 C16 1.358(3)
C16 C17 1.441(3)
C16 C20 1.436(3)
C17 C18 1.352(3)
C17 C49 1.487(3)
C18 C55 1.489(3)
C19 C20 1.386(3)
C19 C21 1.406(3)
C21 C22 1.434(3)
C22 C23 1.353(3)
C23 C24 1.438(3)
C25 C26 1.384(4)
C25 C30 1.364(4)
C26 C27 1.384(4)
C27 C28 1.333(5)
C28 C29 1.379(5)
C29 C30 1.385(4)
C31 C32 1.371(4)
C31 C36 1.377(4)
C32 C33 1.383(4)
C33 C34 1.367(4)
C34 C35 1.365(4)
C35 C36 1.384(4)
C37 C38 1.392(4)
C37 C42 1.392(4)
C38 C39 1.392(4)
C39 C40 1.360(5)
C40 C41 1.361(5)
C41 C42 1.377(4)
C43 C44 1.385(4)
C43 C48 1.387(4)
C44 C45 1.393(4)
C45 C46 1.378(5)
C46 C47 1.359(5)
C47 C48 1.389(4)
C49 C50 1.378(3)
C49 C54 1.388(4)
C50 C51 1.381(4)
C51 C52 1.363(4)
C52 C53 1.354(4)
C53 C54 1.378(4)
C55 C56 1.383(4)
C55 C60 1.382(3)
C56 C57 1.391(4)
C57 C58 1.371(4)
C58 C59 1.376(4)
C59 C60 1.383(3)
C61 C62 1.358(4)
C62 C63 1.369(5)
C63 C64 1.354(5)
C64 C65 1.379(4)

loop_
_geom_torsion_atom_site_label_1
_geom_torsion_atom_site_label_2
_geom_torsion_atom_site_label_3
_geom_torsion_atom_site_label_4
_geom_torsion
Zn1 N1 C2 C1 -11.8(4)
Zn1 N1 C2 C3 168.86(17)
Zn1 N1 C5 C4 -169.24(16)
Zn1 N1 C5 C6 13.1(3)
Zn1 N2 C11 C10 -171.54(16)
Zn1 N2 C11 C13 9.2(3)
Zn1 N2 C12 C6 -8.6(3)
Zn1 N2 C12 C9 171.91(15)
Zn1 N3 C14 C13 -12.4(4)
Zn1 N3 C14 C15 168.44(17)
Zn1 N3 C20 C16 -169.95(16)
Zn1 N3 C20 C19 11.0(3)
Zn1 N4 C21 C19 -8.0(3)
Zn1 N4 C21 C22 173.56(18)
Zn1 N4 C24 C1 7.5(4)
Zn1 N4 C24 C23 -174.08(17)
Zn1 N72 C61 C62 -174.4(3)
Zn1 N72 C65 C64 174.8(3)
Cl1 C34 C35 C36 177.9(3)
Cl2 C40 C41 C42 -179.9(2)
Cl3 C52 C53 C54 -179.2(2)
Cl4 C58 C59 C60 176.9(2)
O1 C6 C12 N2 178.0(2)
O1 C6 C12 C9 -2.6(3)
O1 C7 C8 C9 0.1(4)
O1 C7 C8 C37 -177.1(2)
O1 C7 C31 C32 47.7(3)
O1 C7 C31 C36 -129.8(3)
O2 C18 C55 C56 -28.5(3)
O2 C18 C55 C60 147.8(2)
O2 C19 C20 N3 178.7(2)
O2 C19 C20 C16 -0.3(3)
O2 C19 C21 N4 179.5(2)
O2 C19 C21 C22 -2.3(4)
N1 C2 C3 C4 0.3(3)
N1 C5 C6 O1 179.7(2)
N1 C5 C6 C12 1.6(4)
N2 C11 C13 C14 2.0(4)
N2 C11 C13 C43 179.6(2)
N3 C14 C15 C16 1.9(3)
N4 C21 C22 C23 1.1(3)
N72 C61 C62 C63 -0.5(6)
C1 C2 C3 C4 -179.0(3)
C1 C25 C26 C27 -180.0(3)
C1 C25 C30 C29 179.5(3)
C2 N1 C5 C4 -0.1(3)
C2 N1 C5 C6 -177.8(2)
C2 C1 C24 N4 2.4(4)
C2 C1 C24 C23 -175.8(3)
C2 C1 C25 C26 -110.7(3)
C2 C1 C25 C30 70.2(4)
C2 C3 C4 C5 -0.4(3)
C3 C4 C5 N1 0.3(3)
C3 C4 C5 C6 177.8(3)
C4 C5 C6 O1 2.4(4)
C4 C5 C6 C12 -175.7(3)
C5 N1 C2 C1 179.2(2)
C5 N1 C2 C3 -0.1(3)
C5 C6 C12 N2 -4.0(4)
C5 C6 C12 C9 175.4(2)
C6 O1 C7 C8 0.2(4)
C6 O1 C7 C31 179.6(2)
C7 O1 C6 C5 -177.3(2)
C7 O1 C6 C12 1.0(3)
C7 C8 C9 C10 -178.7(3)
C7 C8 C9 C12 -1.6(3)
C7 C8 C37 C38 62.8(3)
C7 C8 C37 C42 -120.2(3)
C7 C31 C32 C33 179.7(3)
C7 C31 C36 C35 179.6(3)
C8 C7 C31 C32 -132.9(3)
C8 C7 C31 C36 49.6(4)
C8 C9 C10 C11 176.7(3)
C8 C9 C12 N2 -177.6(2)
C8 C9 C12 C6 3.0(3)
C8 C37 C38 C39 177.8(2)
C8 C37 C42 C41 -178.5(2)
C9 C8 C37 C38 -114.4(3)
C9 C8 C37 C42 62.7(3)
C9 C10 C11 N2 0.8(3)
C9 C10 C11 C13 180.0(2)
C10 C9 C12 N2 0.3(3)
C10 C9 C12 C6 -179.2(2)
C10 C11 C13 C14 -177.1(2)
C10 C11 C13 C43 0.5(4)
C11 N2 C12 C6 179.6(2)
C11 N2 C12 C9 0.2(3)
C11 C13 C14 N3 -0.4(4)
C11 C13 C14 C15 178.5(2)
C11 C13 C43 C44 64.3(3)
C11 C13 C43 C48 -114.5(3)
C12 N2 C11 C10 -0.6(3)
C12 N2 C11 C13 -179.8(2)
C12 C9 C10 C11 -0.6(3)
C13 C14 C15 C16 -177.2(3)
C13 C43 C44 C45 -178.1(2)
C13 C43 C48 C47 178.1(2)
C14 N3 C20 C16 0.9(3)
C14 N3 C20 C19 -178.1(2)
C14 C13 C43 C44 -118.0(3)
C14 C13 C43 C48 63.3(3)
C14 C15 C16 C17 178.9(3)
C14 C15 C16 C20 -1.2(3)
C15 C16 C17 C18 -178.6(3)
C15 C16 C17 C49 3.3(5)
C15 C16 C20 N3 0.2(3)
C15 C16 C20 C19 179.3(2)
C16 C17 C18 O2 -1.2(4)
C16 C17 C18 C55 178.1(3)
C16 C17 C49 C50 114.1(3)
C16 C17 C49 C54 -64.8(3)
C17 C16 C20 N3 -179.9(2)
C17 C16 C20 C19 -0.8(4)
C17 C18 C55 C56 152.1(3)
C17 C18 C55 C60 -31.5(4)
C17 C49 C50 C51 -179.2(3)
C17 C49 C54 C53 178.9(3)
C18 O2 C19 C20 0.7(3)
C18 O2 C19 C21 178.4(2)
C18 C17 C49 C50 -63.9(4)
C18 C17 C49 C54 117.3(3)
C18 C55 C56 C57 176.6(3)
C18 C55 C60 C59 -176.5(2)
C19 O2 C18 C17 0.1(4)
C19 O2 C18 C55 -179.3(2)
C19 C21 C22 C23 -177.2(3)
C20 N3 C14 C13 177.4(2)
C20 N3 C14 C15 -1.7(3)
C20 C16 C17 C18 1.5(4)
C20 C16 C17 C49 -176.6(2)
C20 C19 C21 N4 -3.0(4)
C20 C19 C21 C22 175.2(3)
C21 N4 C24 C1 -178.2(2)
C21 N4 C24 C23 0.2(3)
C21 C19 C20 N3 1.3(4)
C21 C19 C20 C16 -177.7(3)
C21 C22 C23 C24 -0.9(3)
C22 C23 C24 N4 0.5(3)
C22 C23 C24 C1 178.9(3)
C24 N4 C21 C19 177.6(2)
C24 N4 C21 C22 -0.8(3)
C24 C1 C2 N1 -0.1(4)
C24 C1 C2 C3 179.2(3)
C24 C1 C25 C26 69.8(3)
C24 C1 C25 C30 -109.3(3)
C25 C1 C2 N1 -179.5(2)
C25 C1 C2 C3 -0.2(4)
C25 C1 C24 N4 -178.2(2)
C25 C1 C24 C23 3.6(4)
C25 C26 C27 C28 0.7(5)
C26 C25 C30 C29 0.4(5)
C26 C27 C28 C29 0.0(6)
C27 C28 C29 C30 -0.4(6)
C28 C29 C30 C25 0.3(6)
C30 C25 C26 C27 -0.8(5)
C31 C7 C8 C9 -179.1(2)
C31 C7 C8 C37 3.7(4)
C31 C32 C33 C34 1.0(6)
C32 C31 C36 C35 2.0(5)
C32 C33 C34 Cl1 -178.6(3)
C32 C33 C34 C35 1.4(6)
C33 C34 C35 C36 -2.1(6)
C34 C35 C36 C31 0.3(5)
C36 C31 C32 C33 -2.7(5)
C37 C8 C9 C10 -1.4(4)
C37 C8 C9 C12 175.7(2)
C37 C38 C39 C40 -0.2(5)
C38 C37 C42 C41 -1.4(4)
C38 C39 C40 Cl2 179.2(2)
C38 C39 C40 C41 0.5(5)
C39 C40 C41 C42 -1.3(5)
C40 C41 C42 C37 1.7(4)
C42 C37 C38 C39 0.6(4)
C43 C13 C14 N3 -178.0(2)
C43 C13 C14 C15 1.0(4)
C43 C44 C45 C46 0.1(5)
C44 C43 C48 C47 -0.7(4)
C44 C45 C46 C47 -0.8(5)
C45 C46 C47 C48 0.8(5)
C46 C47 C48 C43 -0.1(5)
C48 C43 C44 C45 0.7(4)
C49 C17 C18 O2 176.8(2)
C49 C17 C18 C55 -3.9(4)
C49 C50 C51 C52 1.2(5)
C50 C49 C54 C53 0.0(4)
C50 C51 C52 Cl3 178.9(2)
C50 C51 C52 C53 -1.8(5)
C51 C52 C53 C54 1.5(5)
C52 C53 C54 C49 -0.5(5)
C54 C49 C50 C51 -0.3(4)
C55 C56 C57 C58 -0.2(5)
C56 C55 C60 C59 -0.2(4)
C56 C57 C58 Cl4 -177.0(3)
C56 C57 C58 C59 0.3(5)
C57 C58 C59 C60 -0.3(4)
C58 C59 C60 C55 0.2(4)
C60 C55 C56 C57 0.2(5)
C61 N72 C65 C64 -0.1(5)
C61 C62 C63 C64 0.1(7)
C62 C63 C64 C65 0.3(7)
C63 C64 C65 N72 -0.3(6)
C65 N72 C61 C62 0.6(5)
